data_1508842
loop_
_publ_author_name
'Cao, Zhong-Yan'
'Zhou, Feng'
'Yu, Yi-Hua'
'Zhou, Jian'

_publ_section_title
;
 A Highly Diastereo- and Enantioselective Hg(II)-Catalyzed
 Cyclopropanation of Diazooxindoles and Alkenes.
;
_journal_issue 1
_journal_name_full 'Organic letters'
_journal_page_first 42
_journal_page_last 45
_journal_paper_doi 10.1021/ol302998m
_journal_volume 15
_journal_year 2013
_chemical_absolute_configuration ad
_chemical_formula_sum 'C17 H14 Br N O'
_chemical_formula_weight 328.20
_chemical_name_systematic
; 
 ? 
;
_space_group_IT_number 19
_symmetry_cell_setting orthorhombic
_symmetry_space_group_name_Hall 'P 2ac 2ab'
_symmetry_space_group_name_H-M 'P 21 21 21'
_atom_sites_solution_hydrogens geom
_atom_sites_solution_primary direct
_atom_sites_solution_secondary difmap
_audit_creation_method SHELXL-97
_cell_angle_alpha 90.00
_cell_angle_beta 90.00
_cell_angle_gamma 90.00
_cell_formula_units_Z 4
_cell_length_a 6.1191(16)
_cell_length_b 12.656(3)
_cell_length_c 18.088(5)
_cell_measurement_temperature 296(2)
_cell_volume 1400.8(6)
_computing_structure_refinement 'SHELXL-97 (Sheldrick, 2008)'
_computing_structure_solution 'SHELXS-97 (Sheldrick, 2008)'
_diffrn_ambient_temperature 296(2)
_diffrn_measured_fraction_theta_full 0.999
_diffrn_measured_fraction_theta_max 0.999
_diffrn_radiation_monochromator graphite
_diffrn_radiation_source 'fine-focus sealed tube'
_diffrn_radiation_type MoK\a
_diffrn_radiation_wavelength 0.71073
_diffrn_reflns_av_R_equivalents 0.0502
_diffrn_reflns_av_sigmaI/netI 0.0395
_diffrn_reflns_limit_h_max 7
_diffrn_reflns_limit_h_min -7
_diffrn_reflns_limit_k_max 14
_diffrn_reflns_limit_k_min -15
_diffrn_reflns_limit_l_max 21
_diffrn_reflns_limit_l_min -21
_diffrn_reflns_number 16348
_diffrn_reflns_theta_full 24.99
_diffrn_reflns_theta_max 24.99
_diffrn_reflns_theta_min 1.96
_exptl_absorpt_coefficient_mu 2.929
_exptl_absorpt_correction_T_max 0.8674
_exptl_absorpt_correction_T_min 0.3871
_exptl_absorpt_correction_type multi-scan
_exptl_crystal_colour colorless
_exptl_crystal_density_diffrn 1.556
_exptl_crystal_density_method 'not measured'
_exptl_crystal_description block
_exptl_crystal_F_000 664
_exptl_crystal_size_max 0.40
_exptl_crystal_size_mid 0.17
_exptl_crystal_size_min 0.05
_refine_diff_density_max 0.186
_refine_diff_density_min -0.294
_refine_diff_density_rms 0.047
_refine_ls_abs_structure_details 'Flack H D (1983), Acta Cryst. A39, 876-881'
_refine_ls_abs_structure_Flack 0.009(10)
_refine_ls_extinction_method none
_refine_ls_goodness_of_fit_ref 1.041
_refine_ls_hydrogen_treatment constr
_refine_ls_matrix_type full
_refine_ls_number_parameters 181
_refine_ls_number_reflns 2458
_refine_ls_number_restraints 0
_refine_ls_restrained_S_all 1.041
_refine_ls_R_factor_all 0.0384
_refine_ls_R_factor_gt 0.0280
_refine_ls_shift/su_max 0.001
_refine_ls_shift/su_mean 0.000
_refine_ls_structure_factor_coef Fsqd
_refine_ls_weighting_details 'calc w=1/[\s^2^(Fo^2^)+(0.0229P)^2^+0.2114P] where P=(Fo^2^+2Fc^2^)/3'
_refine_ls_weighting_scheme calc
_refine_ls_wR_factor_gt 0.0574
_refine_ls_wR_factor_ref 0.0609
_reflns_number_gt 2110
_reflns_number_total 2458
_reflns_threshold_expression >2sigma(I)
_cod_data_source_file ol302998m_si_002.cif
_cod_data_source_block z
_cod_depositor_comments
;
The following automatic conversions were performed:

'_symmetry_cell_setting' value 'Orthorhombic' changed to
'orthorhombic' according to
/home/saulius/struct/CIF-dictionaries/cif_core.dic dictionary named
'cif_core.dic' version 2.4.2 from 2011-04-26.

Automatic conversion script
Id: cif_fix_values 1891 2012-01-12 08:04:46Z andrius 
;
_cod_original_cell_volume 1400.9(6)
_cod_original_sg_symbol_H-M P2(1)2(1)2(1)
_cod_database_code 1508842

loop_
_symmetry_equiv_pos_as_xyz
'x, y, z'
'-x+1/2, -y, z+1/2'
'-x, y+1/2, -z+1/2'
'x+1/2, -y+1/2, -z'

loop_
_atom_site_label
_atom_site_type_symbol
_atom_site_fract_x
_atom_site_fract_y
_atom_site_fract_z
_atom_site_U_iso_or_equiv
_atom_site_adp_type
_atom_site_occupancy
_atom_site_symmetry_multiplicity
_atom_site_calc_flag
_atom_site_refinement_flags
Br1 Br 0.51224(6) 0.63921(2) 0.843253(15) 0.04932(12) Uani 1 1 d .
O1 O 1.4396(3) 0.49315(17) 1.22559(12) 0.0493(6) Uani 1 1 d .
N1 N 1.3341(4) 0.3273(2) 1.18876(13) 0.0348(6) Uani 1 1 d .
C1 C 1.1320(6) 0.1792(3) 1.12842(17) 0.0438(9) Uani 1 1 d .
H1A H 1.2282 0.1269 1.1440 0.053 Uiso 1 1 calc R
C2 C 0.9514(6) 0.1558(3) 1.08493(18) 0.0537(9) Uani 1 1 d .
H2A H 0.9269 0.0861 1.0710 0.064 Uiso 1 1 calc R
C3 C 0.8075(6) 0.2324(3) 1.06184(18) 0.0493(9) Uani 1 1 d .
H3A H 0.6881 0.2140 1.0328 0.059 Uiso 1 1 calc R
C4 C 0.8396(5) 0.3375(3) 1.08181(17) 0.0413(8) Uani 1 1 d .
H4A H 0.7420 0.3895 1.0667 0.050 Uiso 1 1 calc R
C5 C 1.0196(5) 0.3631(2) 1.12448(13) 0.0322(6) Uani 1 1 d .
C6 C 1.1619(5) 0.2833(2) 1.14724(16) 0.0343(7) Uani 1 1 d .
C7 C 1.3135(5) 0.4344(3) 1.19299(16) 0.0359(7) Uani 1 1 d .
C8 C 1.1062(4) 0.4633(2) 1.15525(17) 0.0327(7) Uani 1 1 d .
C9 C 0.9730(5) 0.5480(2) 1.19379(15) 0.0378(7) Uani 1 1 d .
H9A H 0.8155 0.5396 1.1947 0.045 Uiso 1 1 calc R
H9B H 1.0346 0.5799 1.2379 0.045 Uiso 1 1 calc R
C10 C 1.0766(5) 0.5737(2) 1.12194(16) 0.0352(7) Uani 1 1 d .
H10A H 1.2054 0.6195 1.1253 0.042 Uiso 1 1 calc R
C11 C 0.9411(4) 0.5892(2) 1.05404(15) 0.0313(7) Uani 1 1 d .
C12 C 0.7327(5) 0.6324(3) 1.05893(15) 0.0360(7) Uani 1 1 d .
H12A H 0.6772 0.6507 1.1050 0.043 Uiso 1 1 calc R
C13 C 0.6064(5) 0.6486(2) 0.99656(15) 0.0361(7) Uani 1 1 d .
H13A H 0.4675 0.6780 1.0004 0.043 Uiso 1 1 calc R
C14 C 0.6900(5) 0.6206(2) 0.92858(15) 0.0340(7) Uani 1 1 d .
C15 C 0.8945(5) 0.5785(3) 0.92161(17) 0.0395(8) Uani 1 1 d .
H15A H 0.9485 0.5607 0.8752 0.047 Uiso 1 1 calc R
C16 C 1.0209(6) 0.5625(2) 0.98428(15) 0.0374(7) Uani 1 1 d .
H16A H 1.1601 0.5338 0.9797 0.045 Uiso 1 1 calc R
C17 C 1.4995(6) 0.2664(2) 1.22754(16) 0.0510(8) Uani 1 1 d .
H17A H 1.5992 0.3137 1.2518 0.077 Uiso 1 1 calc R
H17B H 1.5781 0.2235 1.1928 0.077 Uiso 1 1 calc R
H17C H 1.4306 0.2220 1.2637 0.077 Uiso 1 1 calc R

loop_
_atom_site_aniso_label
_atom_site_aniso_U_11
_atom_site_aniso_U_22
_atom_site_aniso_U_33
_atom_site_aniso_U_23
_atom_site_aniso_U_13
_atom_site_aniso_U_12
Br1 0.0549(2) 0.0542(2) 0.03887(16) -0.00173(15) -0.00741(19) 0.0000(2)
O1 0.0397(14) 0.0486(13) 0.0596(14) -0.0059(11) -0.0104(11) -0.0073(11)
N1 0.0324(14) 0.0340(17) 0.0381(14) 0.0027(11) -0.0034(11) 0.0025(11)
C1 0.059(2) 0.031(2) 0.0416(18) 0.0055(15) 0.0017(16) 0.0026(16)
C2 0.075(3) 0.034(2) 0.0512(19) -0.0040(15) 0.0006(18) -0.016(2)
C3 0.056(2) 0.046(2) 0.046(2) -0.0023(17) -0.0099(17) -0.0129(19)
C4 0.0434(18) 0.039(2) 0.0417(17) 0.0015(15) -0.0046(14) -0.0057(16)
C5 0.0359(15) 0.0313(15) 0.0294(11) 0.0033(12) 0.0047(13) 0.0006(19)
C6 0.0410(17) 0.0318(19) 0.0300(16) 0.0031(14) 0.0022(14) -0.0018(14)
C7 0.0340(17) 0.039(2) 0.0349(17) -0.0016(15) 0.0027(14) -0.0038(16)
C8 0.0311(14) 0.0305(18) 0.0367(15) 0.0008(14) 0.0003(14) -0.0020(12)
C9 0.0386(18) 0.0382(17) 0.0365(15) -0.0041(12) -0.0012(15) 0.0026(17)
C10 0.0365(18) 0.0260(17) 0.0432(17) 0.0010(13) 0.0012(13) -0.0030(14)
C11 0.0325(17) 0.0202(15) 0.0413(16) 0.0013(12) 0.0045(12) -0.0041(12)
C12 0.0403(16) 0.0349(19) 0.0329(15) -0.0002(14) 0.0073(13) 0.0002(16)
C13 0.0346(15) 0.0321(19) 0.0415(16) -0.0004(14) 0.0021(13) 0.0038(14)
C14 0.0396(17) 0.0281(18) 0.0343(15) 0.0006(13) -0.0020(13) -0.0078(15)
C15 0.0479(19) 0.0363(19) 0.0343(16) -0.0010(14) 0.0122(14) -0.0009(16)
C16 0.0334(16) 0.0311(16) 0.0478(16) -0.0001(12) 0.0052(17) -0.0015(17)
C17 0.0453(18) 0.060(2) 0.0479(17) 0.0100(14) -0.008(2) 0.010(2)

loop_
_atom_type_symbol
_atom_type_description
_atom_type_scat_dispersion_real
_atom_type_scat_dispersion_imag
_atom_type_scat_source
C C 0.0033 0.0016 'International Tables Vol C Tables 4.2.6.8 and 6.1.1.4'
H H 0.0000 0.0000 'International Tables Vol C Tables 4.2.6.8 and 6.1.1.4'
N N 0.0061 0.0033 'International Tables Vol C Tables 4.2.6.8 and 6.1.1.4'
O O 0.0106 0.0060 'International Tables Vol C Tables 4.2.6.8 and 6.1.1.4'
Br Br -0.2901 2.4595 'International Tables Vol C Tables 4.2.6.8 and 6.1.1.4'

loop_
_geom_angle_atom_site_label_1
_geom_angle_atom_site_label_2
_geom_angle_atom_site_label_3
_geom_angle
C7 N1 C6 110.7(2)
C7 N1 C17 124.4(3)
C6 N1 C17 124.7(3)
C6 C1 C2 116.8(3)
C6 C1 H1A 121.6
C2 C1 H1A 121.6
C3 C2 C1 122.1(3)
C3 C2 H2A 119.0
C1 C2 H2A 119.0
C2 C3 C4 120.3(3)
C2 C3 H3A 119.8
C4 C3 H3A 119.8
C5 C4 C3 118.7(3)
C5 C4 H4A 120.6
C3 C4 H4A 120.6
C4 C5 C6 119.5(3)
C4 C5 C8 133.9(3)
C6 C5 C8 106.6(2)
C1 C6 C5 122.5(3)
C1 C6 N1 127.6(3)
C5 C6 N1 109.8(3)
O1 C7 N1 125.0(3)
O1 C7 C8 127.5(3)
N1 C7 C8 107.3(3)
C5 C8 C7 105.4(2)
C5 C8 C9 125.8(3)
C7 C8 C9 115.0(3)
C5 C8 C10 126.2(3)
C7 C8 C10 120.4(2)
C9 C8 C10 58.16(18)
C10 C9 C8 61.5(2)
C10 C9 H9A 117.6
C8 C9 H9A 117.6
C10 C9 H9B 117.6
C8 C9 H9B 117.6
H9A C9 H9B 114.7
C9 C10 C11 120.8(3)
C9 C10 C8 60.37(19)
C11 C10 C8 120.5(2)
C9 C10 H10A 114.8
C11 C10 H10A 114.8
C8 C10 H10A 114.8
C12 C11 C16 118.3(3)
C12 C11 C10 120.5(3)
C16 C11 C10 121.2(3)
C13 C12 C11 121.3(3)
C13 C12 H12A 119.4
C11 C12 H12A 119.4
C14 C13 C12 118.8(3)
C14 C13 H13A 120.6
C12 C13 H13A 120.6
C15 C14 C13 121.5(3)
C15 C14 Br1 119.8(2)
C13 C14 Br1 118.7(2)
C14 C15 C16 119.5(3)
C14 C15 H15A 120.3
C16 C15 H15A 120.3
C15 C16 C11 120.6(3)
C15 C16 H16A 119.7
C11 C16 H16A 119.7
N1 C17 H17A 109.5
N1 C17 H17B 109.5
H17A C17 H17B 109.5
N1 C17 H17C 109.5
H17A C17 H17C 109.5
H17B C17 H17C 109.5

loop_
_geom_bond_atom_site_label_1
_geom_bond_atom_site_label_2
_geom_bond_distance
Br1 C14 1.903(3)
O1 C7 1.223(4)
N1 C7 1.364(4)
N1 C6 1.409(4)
N1 C17 1.452(4)
C1 C6 1.373(4)
C1 C2 1.389(5)
C1 H1A 0.9300
C2 C3 1.375(5)
C2 H2A 0.9300
C3 C4 1.392(5)
C3 H3A 0.9300
C4 C5 1.383(4)
C4 H4A 0.9300
C5 C6 1.395(4)
C5 C8 1.484(4)
C7 C8 1.487(4)
C8 C9 1.516(4)
C8 C10 1.533(4)
C9 C10 1.482(4)
C9 H9A 0.9700
C9 H9B 0.9700
C10 C11 1.495(4)
C10 H10A 0.9800
C11 C12 1.390(4)
C11 C16 1.394(4)
C12 C13 1.383(4)
C12 H12A 0.9300
C13 C14 1.378(4)
C13 H13A 0.9300
C14 C15 1.366(4)
C15 C16 1.387(4)
C15 H15A 0.9300
C16 H16A 0.9300
C17 H17A 0.9600
C17 H17B 0.9600
C17 H17C 0.9600

loop_
_geom_torsion_atom_site_label_1
_geom_torsion_atom_site_label_2
_geom_torsion_atom_site_label_3
_geom_torsion_atom_site_label_4
_geom_torsion
C6 C1 C2 C3 -0.3(5)
C1 C2 C3 C4 0.0(5)
C2 C3 C4 C5 0.6(5)
C3 C4 C5 C6 -0.9(4)
C3 C4 C5 C8 179.5(3)
C2 C1 C6 C5 0.1(5)
C2 C1 C6 N1 -178.1(3)
C4 C5 C6 C1 0.6(4)
C8 C5 C6 C1 -179.8(3)
C4 C5 C6 N1 179.0(2)
C8 C5 C6 N1 -1.3(3)
C7 N1 C6 C1 177.0(3)
C17 N1 C6 C1 -8.3(5)
C7 N1 C6 C5 -1.4(3)
C17 N1 C6 C5 173.3(3)
C6 N1 C7 O1 180.0(3)
C17 N1 C7 O1 5.3(5)
C6 N1 C7 C8 3.4(3)
C17 N1 C7 C8 -171.3(3)
C4 C5 C8 C7 -177.2(3)
C6 C5 C8 C7 3.2(3)
C4 C5 C8 C9 45.1(5)
C6 C5 C8 C9 -134.5(3)
C4 C5 C8 C10 -28.7(5)
C6 C5 C8 C10 151.7(3)
O1 C7 C8 C5 179.5(3)
N1 C7 C8 C5 -4.0(3)
O1 C7 C8 C9 -37.5(4)
N1 C7 C8 C9 138.9(3)
O1 C7 C8 C10 28.8(5)
N1 C7 C8 C10 -154.7(3)
C5 C8 C9 C10 -114.1(3)
C7 C8 C9 C10 111.6(3)
C8 C9 C10 C11 110.0(3)
C5 C8 C10 C9 113.6(3)
C7 C8 C10 C9 -102.2(3)
C5 C8 C10 C11 3.1(4)
C7 C8 C10 C11 147.4(3)
C9 C8 C10 C11 -110.4(3)
C9 C10 C11 C12 32.8(4)
C8 C10 C11 C12 104.3(3)
C9 C10 C11 C16 -148.3(3)
C8 C10 C11 C16 -76.7(4)
C16 C11 C12 C13 0.1(5)
C10 C11 C12 C13 179.1(3)
C11 C12 C13 C14 0.4(5)
C12 C13 C14 C15 -0.7(5)
C12 C13 C14 Br1 178.1(2)
C13 C14 C15 C16 0.6(5)
Br1 C14 C15 C16 -178.3(2)
C14 C15 C16 C11 -0.1(4)
C12 C11 C16 C15 -0.2(4)
C10 C11 C16 C15 -179.2(3)

loop_
_cod_related_entry_id
_cod_related_entry_code
_cod_related_entry_database
1 30652089 ChemSpider
